data_4100585
_journal_name_full 'Journal of the American Chemical Society'
_journal_paper_doi 10.1021/ja0438112
_journal_year 2005
_chemical_formula_sum 'C73.6 H73.6 Cu1.6 N8 O16'
_chemical_formula_weight 1427.87
_space_group_IT_number 14
_symmetry_cell_setting monoclinic
_symmetry_space_group_name_Hall '-P 2yn'
_symmetry_space_group_name_H-M 'P 1 21/n 1'
_cell_angle_alpha 90.00
_cell_angle_beta 94.814(18)
_cell_angle_gamma 90.00
_cell_formula_units_Z 5
_cell_length_a 13.959(3)
_cell_length_b 42.297(15)
_cell_length_c 18.391(5)
_cell_measurement_temperature 153(2)
_cell_volume 10820(5)
_diffrn_ambient_temperature 153(2)
_exptl_crystal_density_diffrn 1.096
_cod_depositor_comments
;
The following automatic conversions were performed:
'_symmetry_cell_setting' value 'Monoclinic' changed to 'monoclinic'
according to '/home/saulius/struct/CIF-dictionaries/cif_core.dic'
dictionary named 'cif_core.dic' version 2.4.1 from 2010-06-29.

Automatic conversion script
Id: cif_fix_enum 1527 2010-12-29 10:47:43Z saulius 
;
_cod_original_sg_symbol_H-M 'P 21/n'
_cod_original_formula_sum 'C73.60 H73.60 Cu1.60 N8 O16'
_cod_database_code 4100585

loop_
_symmetry_equiv_pos_as_xyz
'x, y, z'
'-x+1/2, y+1/2, -z+1/2'
'-x, -y, -z'
'x-1/2, -y-1/2, z-1/2'

loop_
_atom_site_label
_atom_site_type_symbol
_atom_site_fract_x
_atom_site_fract_y
_atom_site_fract_z
_atom_site_U_iso_or_equiv
_atom_site_adp_type
_atom_site_occupancy
_atom_site_symmetry_multiplicity
_atom_site_calc_flag
_atom_site_refinement_flags
_atom_site_disorder_assembly
_atom_site_disorder_group
Cu1 Cu 0.11301(5) 0.434205(17) 0.86411(4) 0.03137(19) Uani 1 1 d . . .
Cu2 Cu 0.24825(5) 0.535070(18) 1.13976(4) 0.0367(2) Uani 1 1 d . . .
O3 O 0.4517(4) 0.34925(15) 1.2203(3) 0.0746(17) Uani 1 1 d . . .
O4 O 0.6341(3) 0.34942(11) 1.1850(3) 0.0515(12) Uani 1 1 d . . .
O5 O 0.6765(3) 0.36409(12) 1.0492(3) 0.0625(15) Uani 1 1 d . . .
O6 O 0.4641(4) 0.25933(11) 0.9685(3) 0.0660(15) Uani 1 1 d . . .
O7 O 0.4854(4) 0.24922(13) 0.8254(4) 0.0831(19) Uani 1 1 d . . .
O8 O 0.4295(4) 0.29139(13) 0.7257(3) 0.0648(14) Uani 1 1 d . . .
O9 O 0.1873(4) 0.25451(10) 0.7368(3) 0.0562(13) Uani 1 1 d . . .
O10 O 0.2004(4) 0.24739(11) 0.5934(3) 0.0603(14) Uani 1 1 d . . .
O11 O 0.1673(5) 0.29587(15) 0.5031(3) 0.085(2) Uani 1 1 d . . .
O12 O -0.1803(4) 0.32978(11) 0.4779(3) 0.0626(14) Uani 1 1 d . . .
O13 O -0.1867(3) 0.38132(11) 0.3941(2) 0.0528(12) Uani 1 1 d . . .
O14 O -0.1035(3) 0.43528(11) 0.4417(2) 0.0474(11) Uani 1 1 d . . .
O15 O -0.3445(3) 0.46093(11) 0.5610(3) 0.0494(12) Uani 1 1 d . . .
O16 O -0.3389(3) 0.51663(12) 0.4930(2) 0.0504(12) Uani 1 1 d . . .
O17 O -0.2059(3) 0.56012(11) 0.5360(3) 0.0519(12) Uani 1 1 d . . .
O18 O -0.2700(3) 0.60366(10) 0.7505(3) 0.0501(12) Uani 1 1 d . . .
O19 O -0.1296(3) 0.64337(10) 0.7906(2) 0.0447(11) Uani 1 1 d . . .
O20 O 0.0481(3) 0.62309(10) 0.8301(2) 0.0430(11) Uani 1 1 d . . .
O21 O 0.2052(3) 0.57475(10) 1.1726(2) 0.0380(10) Uani 1 1 d . . .
O22 O 0.3450(3) 0.53572(10) 1.2192(2) 0.0389(10) Uani 1 1 d . . .
N1 N 0.1474(3) 0.46191(11) 0.9452(2) 0.0281(10) Uani 1 1 d . . .
N2 N 0.2736(3) 0.43105(11) 1.0116(2) 0.0296(10) Uani 1 1 d . . .
N3 N 0.2098(3) 0.40453(11) 0.9025(2) 0.0300(11) Uani 1 1 d . . .
N4 N 0.1928(3) 0.36455(12) 0.8093(3) 0.0352(12) Uani 1 1 d . . .
N5 N 0.0804(3) 0.40666(12) 0.7821(3) 0.0349(11) Uani 1 1 d . . .
N6 N -0.0355(3) 0.43855(11) 0.7115(3) 0.0338(11) Uani 1 1 d . . .
N7 N 0.0239(3) 0.46573(11) 0.8223(3) 0.0332(11) Uani 1 1 d . . .
N8 N 0.0498(3) 0.50732(11) 0.9086(2) 0.0292(11) Uani 1 1 d . . .
N9 N 0.1511(3) 0.53391(11) 1.0554(3) 0.0324(11) Uani 1 1 d . . .
N10 N 0.2834(3) 0.49289(11) 1.1088(2) 0.0297(11) Uani 1 1 d . . .
C1 C 0.2172(4) 0.45685(12) 1.0007(3) 0.0236(11) Uani 1 1 d . . .
C2 C 0.2704(3) 0.40765(12) 0.9654(3) 0.0231(11) Uani 1 1 d . . .
C3 C 0.3362(4) 0.38095(14) 0.9706(3) 0.0321(13) Uani 1 1 d . . .
C4 C 0.3167(4) 0.36228(13) 0.9117(3) 0.0334(13) Uani 1 1 d . . .
C5 C 0.1193(4) 0.37791(13) 0.7693(3) 0.0286(12) Uani 1 1 d . . .
C6 C 0.0782(4) 0.36425(14) 0.7017(3) 0.0353(14) Uani 1 1 d . . .
C7 C 0.0133(4) 0.38670(13) 0.6718(3) 0.0312(13) Uani 1 1 d . . .
C8 C 0.0165(4) 0.41225(14) 0.7235(3) 0.0297(12) Uani 1 1 d . . .
C9 C -0.0307(4) 0.46256(15) 0.7573(3) 0.0338(14) Uani 1 1 d . . .
C10 C -0.0795(4) 0.49272(14) 0.7380(3) 0.0333(13) Uani 1 1 d . . .
C11 C -0.0527(4) 0.51339(15) 0.7949(3) 0.0327(13) Uani 1 1 d . . .
C12 C 0.0120(4) 0.49507(13) 0.8474(3) 0.0290(12) Uani 1 1 d . . .
C13 C 0.1124(4) 0.49159(13) 0.9550(3) 0.0256(12) Uani 1 1 d . . .
C14 C 0.1571(3) 0.50569(13) 1.0201(3) 0.0286(12) Uani 1 1 d . . .
C15 C 0.4137(4) 0.37541(13) 1.0289(3) 0.0352(14) Uani 1 1 d . . .
C16 C 0.3932(4) 0.36782(16) 1.0998(4) 0.0461(16) Uani 1 1 d . . .
H16 H 0.3292 0.3695 1.1134 0.055 Uiso 1 1 calc R . .
C17 C 0.4654(4) 0.35783(15) 1.1503(3) 0.0405(15) Uani 1 1 d . . .
C18 C 0.5612(4) 0.35769(13) 1.1323(3) 0.0337(14) Uani 1 1 d . . .
C19 C 0.5804(4) 0.36569(16) 1.0627(4) 0.0495(18) Uani 1 1 d . . .
C20 C 0.5072(4) 0.37469(14) 1.0125(4) 0.0373(14) Uani 1 1 d . . .
H20 H 0.5221 0.3806 0.9649 0.045 Uiso 1 1 calc R . .
C21 C 0.3707(6) 0.3290(2) 1.2290(5) 0.075(3) Uani 1 1 d . . .
H21A H 0.3131 0.3419 1.2330 0.113 Uiso 1 1 calc R . .
H21B H 0.3832 0.3162 1.2733 0.113 Uiso 1 1 calc R . .
H21C H 0.3606 0.3150 1.1866 0.113 Uiso 1 1 calc R . .
C22 C 0.6542(6) 0.31656(18) 1.1858(5) 0.075(3) Uani 1 1 d . . .
H22A H 0.5970 0.3048 1.1977 0.113 Uiso 1 1 calc R . .
H22B H 0.7074 0.3121 1.2226 0.113 Uiso 1 1 calc R . .
H22C H 0.6722 0.3100 1.1377 0.113 Uiso 1 1 calc R . .
C23 C 0.6992(5) 0.3673(2) 0.9771(5) 0.072(2) Uani 1 1 d . . .
H23A H 0.6786 0.3484 0.9494 0.107 Uiso 1 1 calc R . .
H23B H 0.7688 0.3700 0.9761 0.107 Uiso 1 1 calc R . .
H23C H 0.6661 0.3859 0.9552 0.107 Uiso 1 1 calc R . .
C24 C 0.3605(4) 0.33274(15) 0.8870(4) 0.0410(15) Uani 1 1 d . . .
C25 C 0.3904(4) 0.31079(14) 0.9404(4) 0.0413(15) Uani 1 1 d . . .
H25 H 0.3824 0.3149 0.9903 0.050 Uiso 1 1 calc R . .
C26 C 0.4324(5) 0.28250(15) 0.9194(5) 0.0526(19) Uani 1 1 d . . .
C27 C 0.4421(5) 0.27658(16) 0.8475(5) 0.0531(19) Uani 1 1 d . . .
C28 C 0.4140(5) 0.29898(17) 0.7953(5) 0.0541(19) Uani 1 1 d . . .
C29 C 0.3731(4) 0.32707(16) 0.8158(4) 0.0454(16) Uani 1 1 d . . .
H29 H 0.3536 0.3424 0.7799 0.054 Uiso 1 1 calc R . .
C30 C 0.4675(7) 0.2673(2) 1.0440(6) 0.092(3) Uani 1 1 d . . .
H30A H 0.5077 0.2861 1.0533 0.138 Uiso 1 1 calc R . .
H30B H 0.4947 0.2496 1.0733 0.138 Uiso 1 1 calc R . .
H30C H 0.4023 0.2717 1.0573 0.138 Uiso 1 1 calc R . .
C31 C 0.4212(7) 0.22373(18) 0.8117(6) 0.095(4) Uani 1 1 d . . .
H31A H 0.3936 0.2178 0.8571 0.143 Uiso 1 1 calc R . .
H31B H 0.4558 0.2056 0.7934 0.143 Uiso 1 1 calc R . .
H31C H 0.3695 0.2301 0.7752 0.143 Uiso 1 1 calc R . .
C32 C 0.4076(6) 0.3147(2) 0.6703(4) 0.071(2) Uani 1 1 d . . .
H32A H 0.3378 0.3175 0.6628 0.107 Uiso 1 1 calc R . .
H32B H 0.4323 0.3078 0.6246 0.107 Uiso 1 1 calc R . .
H32C H 0.4377 0.3348 0.6856 0.107 Uiso 1 1 calc R . .
C33 C 0.1112(4) 0.33372(15) 0.6733(3) 0.0360(14) Uani 1 1 d . . .
C34 C 0.1313(4) 0.30848(14) 0.7200(3) 0.0373(14) Uani 1 1 d . . .
H34 H 0.1220 0.3107 0.7704 0.045 Uiso 1 1 calc R . .
C35 C 0.1643(5) 0.28047(15) 0.6948(4) 0.0456(16) Uani 1 1 d . . .
C36 C 0.1769(5) 0.27684(16) 0.6216(4) 0.0491(17) Uani 1 1 d . . .
C37 C 0.1542(5) 0.30182(17) 0.5735(4) 0.0503(18) Uani 1 1 d . . .
C38 C 0.1231(5) 0.33075(19) 0.5991(4) 0.0548(19) Uani 1 1 d . . .
H38 H 0.1102 0.3480 0.5667 0.066 Uiso 1 1 calc R . .
C39 C 0.1743(6) 0.25642(16) 0.8133(4) 0.055(2) Uani 1 1 d . . .
H39A H 0.2061 0.2755 0.8338 0.083 Uiso 1 1 calc R . .
H39B H 0.2025 0.2377 0.8382 0.083 Uiso 1 1 calc R . .
H39C H 0.1055 0.2574 0.8201 0.083 Uiso 1 1 calc R . .
C40 C 0.1156(11) 0.3125(3) 0.4491(5) 0.145(6) Uani 1 1 d . . .
H40A H 0.0501 0.3159 0.4630 0.217 Uiso 1 1 calc R . .
H40B H 0.1132 0.3005 0.4034 0.217 Uiso 1 1 calc R . .
H40C H 0.1464 0.3330 0.4425 0.217 Uiso 1 1 calc R . .
C41 C -0.0449(4) 0.38548(14) 0.6007(3) 0.0335(13) Uani 1 1 d . . .
C42 C -0.0906(5) 0.35784(16) 0.5771(4) 0.0467(17) Uani 1 1 d . . .
H42 H -0.0905 0.3402 0.6089 0.056 Uiso 1 1 calc R . .
C43 C -0.1355(5) 0.35573(16) 0.5089(4) 0.0463(16) Uani 1 1 d . . .
C44 C -0.1398(4) 0.38267(16) 0.4637(3) 0.0439(16) Uani 1 1 d . . .
C45 C -0.0975(4) 0.41056(15) 0.4880(3) 0.0339(13) Uani 1 1 d . . .
C46 C -0.0504(4) 0.41217(15) 0.5572(3) 0.0370(14) Uani 1 1 d . . .
H46 H -0.0222 0.4315 0.5746 0.044 Uiso 1 1 calc R . .
C47 C -0.1749(8) 0.30084(18) 0.5205(5) 0.085(3) Uani 1 1 d . . .
H47A H -0.1084 0.2932 0.5255 0.127 Uiso 1 1 calc R . .
H47B H -0.2163 0.2848 0.4957 0.127 Uiso 1 1 calc R . .
H47C H -0.1964 0.3050 0.5689 0.127 Uiso 1 1 calc R . .
C48 C -0.1288(6) 0.3699(2) 0.3406(4) 0.073(3) Uani 1 1 d . . .
H48A H -0.0741 0.3841 0.3369 0.110 Uiso 1 1 calc R . .
H48B H -0.1669 0.3688 0.2934 0.110 Uiso 1 1 calc R . .
H48C H -0.1052 0.3487 0.3544 0.110 Uiso 1 1 calc R . .
C49 C -0.0764(5) 0.46610(15) 0.4693(4) 0.0515(18) Uani 1 1 d . . .
H49A H -0.1105 0.4707 0.5125 0.077 Uiso 1 1 calc R . .
H49B H -0.0933 0.4820 0.4317 0.077 Uiso 1 1 calc R . .
H49C H -0.0069 0.4666 0.4824 0.077 Uiso 1 1 calc R . .
C50 C -0.1428(4) 0.49828(14) 0.6716(3) 0.0334(13) Uani 1 1 d . . .
C51 C -0.2103(4) 0.47515(14) 0.6478(3) 0.0320(13) Uani 1 1 d . . .
H51 H -0.2120 0.4554 0.6723 0.038 Uiso 1 1 calc R . .
C52 C -0.2754(4) 0.48163(14) 0.5872(3) 0.0310(13) Uani 1 1 d . . .
C53 C -0.2734(4) 0.51048(16) 0.5520(3) 0.0368(14) Uani 1 1 d . . .
C54 C -0.2031(4) 0.53264(15) 0.5748(3) 0.0379(14) Uani 1 1 d . . .
C55 C -0.1378(4) 0.52637(14) 0.6335(3) 0.0326(13) Uani 1 1 d . . .
H55 H -0.0892 0.5414 0.6479 0.039 Uiso 1 1 calc R . .
C56 C -0.3332(5) 0.42887(17) 0.5858(5) 0.060(2) Uani 1 1 d . . .
H56A H -0.2656 0.4226 0.5852 0.090 Uiso 1 1 calc R . .
H56B H -0.3733 0.4149 0.5534 0.090 Uiso 1 1 calc R . .
H56C H -0.3527 0.4272 0.6355 0.090 Uiso 1 1 calc R . .
C57 C -0.4214(5) 0.53417(18) 0.5148(4) 0.060(2) Uani 1 1 d . . .
H57A H -0.4584 0.5208 0.5457 0.091 Uiso 1 1 calc R . .
H57B H -0.4622 0.5405 0.4713 0.091 Uiso 1 1 calc R . .
H57C H -0.3991 0.5530 0.5422 0.091 Uiso 1 1 calc R . .
C58 C -0.1494(5) 0.58527(15) 0.5645(4) 0.0516(18) Uani 1 1 d . . .
H58A H -0.1690 0.5909 0.6127 0.077 Uiso 1 1 calc R . .
H58B H -0.1580 0.6035 0.5318 0.077 Uiso 1 1 calc R . .
H58C H -0.0816 0.5789 0.5688 0.077 Uiso 1 1 calc R . .
C59 C -0.0749(4) 0.54653(14) 0.8002(3) 0.0346(14) Uani 1 1 d . . .
C60 C -0.1675(4) 0.55812(14) 0.7799(3) 0.0335(13) Uani 1 1 d . . .
H60 H -0.2191 0.5437 0.7699 0.040 Uiso 1 1 calc R . .
C61 C -0.1840(4) 0.58997(15) 0.7744(3) 0.0334(13) Uani 1 1 d . . .
C62 C -0.1118(4) 0.61156(14) 0.7914(3) 0.0346(14) Uani 1 1 d . . .
C63 C -0.0185(4) 0.60028(14) 0.8155(3) 0.0325(13) Uani 1 1 d . . .
C64 C -0.0012(4) 0.56835(14) 0.8192(4) 0.0387(14) Uani 1 1 d . . .
H64 H 0.0614 0.5609 0.8349 0.046 Uiso 1 1 calc R . .
C65 C -0.3404(5) 0.58535(17) 0.7135(5) 0.067(2) Uani 1 1 d . . .
H65A H -0.3139 0.5750 0.6719 0.101 Uiso 1 1 calc R . .
H65B H -0.3946 0.5988 0.6959 0.101 Uiso 1 1 calc R . .
H65C H -0.3626 0.5692 0.7465 0.101 Uiso 1 1 calc R . .
C66 C -0.1248(6) 0.65652(17) 0.7196(4) 0.058(2) Uani 1 1 d . . .
H66A H -0.0632 0.6509 0.7011 0.087 Uiso 1 1 calc R . .
H66B H -0.1301 0.6796 0.7223 0.087 Uiso 1 1 calc R . .
H66C H -0.1776 0.6482 0.6867 0.087 Uiso 1 1 calc R . .
C67 C 0.1428(4) 0.61347(17) 0.8557(5) 0.058(2) Uani 1 1 d . . .
H67A H 0.1397 0.5994 0.8979 0.087 Uiso 1 1 calc R . .
H67B H 0.1814 0.6321 0.8702 0.087 Uiso 1 1 calc R . .
H67C H 0.1724 0.6022 0.8168 0.087 Uiso 1 1 calc R . .
C68 C 0.0941(4) 0.55705(14) 1.0349(3) 0.0324(13) Uani 1 1 d . . .
H68 H 0.0522 0.5540 0.9921 0.039 Uiso 1 1 calc R . .
C69 C 0.0892(4) 0.58627(13) 1.0706(3) 0.0273(12) Uani 1 1 d . . .
C70 C 0.0293(4) 0.61073(14) 1.0361(3) 0.0342(14) Uani 1 1 d . . .
H70 H -0.0075 0.6055 0.9918 0.041 Uiso 1 1 calc R . .
C71 C 0.0213(4) 0.64058(13) 1.0619(3) 0.0334(13) Uani 1 1 d . . .
C72 C 0.0740(4) 0.64652(14) 1.1309(3) 0.0356(14) Uani 1 1 d . . .
H72 H 0.0694 0.6668 1.1525 0.043 Uiso 1 1 calc R . .
C73 C 0.1308(4) 0.62403(14) 1.1671(3) 0.0358(14) Uani 1 1 d . . .
H73 H 0.1622 0.6291 1.2135 0.043 Uiso 1 1 calc R . .
C74 C 0.1441(4) 0.59372(15) 1.1377(3) 0.0353(14) Uani 1 1 d . . .
C75 C 0.4103(4) 0.51367(14) 1.2344(3) 0.0301(13) Uani 1 1 d . . .
C76 C 0.4763(4) 0.51877(17) 1.2972(4) 0.0460(17) Uani 1 1 d . . .
H76 H 0.4681 0.5367 1.3272 0.055 Uiso 1 1 calc R . .
C77 C 0.5492(4) 0.49887(17) 1.3148(3) 0.0463(17) Uani 1 1 d . . .
H77 H 0.5933 0.5038 1.3554 0.056 Uiso 1 1 calc R . .
C78 C 0.5630(4) 0.47089(16) 1.2751(3) 0.0423(16) Uani 1 1 d . . .
C79 C 0.4997(4) 0.46553(15) 1.2153(3) 0.0406(15) Uani 1 1 d . . .
H79 H 0.5084 0.4473 1.1864 0.049 Uiso 1 1 calc R . .
C80 C 0.4209(4) 0.48627(15) 1.1943(3) 0.0337(14) Uani 1 1 d . . .
C81 C 0.3592(3) 0.47665(13) 1.1345(3) 0.0273(12) Uani 1 1 d . . .
H81 H 0.3728 0.4573 1.1111 0.033 Uiso 1 1 calc R . .
C82 C -0.0327(4) 0.66675(14) 1.0190(3) 0.0352(14) Uani 1 1 d . . .
C83 C 0.0409(5) 0.68452(16) 0.9778(4) 0.0541(19) Uani 1 1 d . . .
H83A H 0.0962 0.6902 1.0116 0.081 Uiso 1 1 calc R . .
H83B H 0.0115 0.7038 0.9563 0.081 Uiso 1 1 calc R . .
H83C H 0.0622 0.6710 0.9390 0.081 Uiso 1 1 calc R . .
C84 C -0.0795(5) 0.68961(15) 1.0694(4) 0.0471(17) Uani 1 1 d . . .
H84A H -0.1260 0.6782 1.0966 0.071 Uiso 1 1 calc R . .
H84B H -0.1126 0.7064 1.0403 0.071 Uiso 1 1 calc R . .
H84C H -0.0299 0.6990 1.1037 0.071 Uiso 1 1 calc R . .
C85 C -0.1110(4) 0.65399(16) 0.9651(3) 0.0420(16) Uani 1 1 d . . .
H85A H -0.0825 0.6403 0.9298 0.063 Uiso 1 1 calc R . .
H85B H -0.1444 0.6716 0.9394 0.063 Uiso 1 1 calc R . .
H85C H -0.1570 0.6418 0.9913 0.063 Uiso 1 1 calc R . .
C86 C 0.6441(5) 0.44802(18) 1.3004(4) 0.057(2) Uani 1 1 d . . .
C87 C 0.6383(6) 0.4393(2) 1.3802(3) 0.070(3) Uani 1 1 d . . .
H87A H 0.5757 0.4296 1.3864 0.106 Uiso 1 1 calc R . .
H87B H 0.6458 0.4585 1.4103 0.106 Uiso 1 1 calc R . .
H87C H 0.6896 0.4243 1.3954 0.106 Uiso 1 1 calc R . .
C88 C 0.7416(5) 0.4656(2) 1.2902(6) 0.084(3) Uani 1 1 d . . .
H88A H 0.7956 0.4513 1.3028 0.127 Uiso 1 1 calc R . .
H88B H 0.7472 0.4842 1.3222 0.127 Uiso 1 1 calc R . .
H88C H 0.7427 0.4724 1.2393 0.127 Uiso 1 1 calc R . .
C89 C 0.6417(5) 0.41797(19) 1.2557(5) 0.068(2) Uani 1 1 d . . .
H89A H 0.5845 0.4057 1.2648 0.102 Uiso 1 1 calc R . .
H89B H 0.6995 0.4055 1.2694 0.102 Uiso 1 1 calc R . .
H89C H 0.6397 0.4233 1.2037 0.102 Uiso 1 1 calc R . .
C90 C 0.3019(7) 0.2431(2) 0.5920(6) 0.098(3) Uani 1 1 d . . .
H90A H 0.3283 0.2600 0.5634 0.147 Uiso 1 1 calc R . .
H90B H 0.3145 0.2226 0.5697 0.147 Uiso 1 1 calc R . .
H90C H 0.3325 0.2436 0.6419 0.147 Uiso 1 1 calc R . .
C92 C 0.2337(3) 0.37794(13) 0.8691(3) 0.0266(12) Uani 1 1 d . . .
C91 C 0.2254(4) 0.48383(13) 1.0484(3) 0.0261(12) Uani 1 1 d . . .

loop_
_atom_site_aniso_label
_atom_site_aniso_U_11
_atom_site_aniso_U_22
_atom_site_aniso_U_33
_atom_site_aniso_U_23
_atom_site_aniso_U_13
_atom_site_aniso_U_12
Cu1 0.0152(3) 0.0409(4) 0.0366(4) -0.0023(3) -0.0061(3) 0.0066(3)
Cu2 0.0210(4) 0.0492(5) 0.0381(4) -0.0063(3) -0.0080(3) 0.0089(3)
O3 0.039(3) 0.132(5) 0.052(3) 0.024(3) -0.002(2) 0.017(3)
O4 0.034(3) 0.053(3) 0.064(3) 0.006(2) -0.018(2) 0.013(2)
O5 0.011(2) 0.080(4) 0.095(4) 0.015(3) 0.002(2) 0.001(2)
O6 0.068(4) 0.043(3) 0.083(4) 0.006(3) -0.013(3) 0.021(3)
O7 0.045(3) 0.060(3) 0.143(6) -0.026(4) -0.003(3) 0.022(3)
O8 0.046(3) 0.075(4) 0.074(4) -0.011(3) 0.007(3) 0.017(3)
O9 0.068(4) 0.033(3) 0.069(3) -0.001(2) 0.018(3) 0.007(2)
O10 0.057(3) 0.057(3) 0.067(3) -0.024(3) 0.007(3) 0.019(3)
O11 0.114(5) 0.103(5) 0.037(3) -0.013(3) -0.001(3) 0.042(4)
O12 0.072(4) 0.048(3) 0.063(3) -0.008(2) -0.023(3) -0.003(3)
O13 0.045(3) 0.066(3) 0.044(3) -0.010(2) -0.010(2) 0.017(2)
O14 0.039(3) 0.057(3) 0.044(3) 0.002(2) -0.012(2) 0.008(2)
O15 0.025(2) 0.057(3) 0.063(3) -0.001(2) -0.018(2) -0.001(2)
O16 0.032(2) 0.086(3) 0.030(2) -0.003(2) -0.0107(18) 0.021(2)
O17 0.041(3) 0.059(3) 0.054(3) 0.012(2) -0.001(2) 0.001(2)
O18 0.020(2) 0.051(3) 0.076(3) -0.011(2) -0.016(2) 0.0121(19)
O19 0.037(2) 0.044(3) 0.052(3) 0.003(2) 0.001(2) 0.011(2)
O20 0.024(2) 0.049(3) 0.054(3) -0.003(2) -0.0087(19) -0.0043(19)
O21 0.025(2) 0.056(3) 0.031(2) -0.0077(19) -0.0102(17) 0.0059(19)
O22 0.027(2) 0.052(3) 0.037(2) -0.0044(19) -0.0053(17) 0.0106(19)
N1 0.012(2) 0.038(3) 0.035(3) 0.005(2) -0.0001(18) 0.0059(19)
N2 0.015(2) 0.039(3) 0.034(3) -0.001(2) -0.0032(18) 0.007(2)
N3 0.016(2) 0.043(3) 0.030(3) -0.003(2) -0.0061(18) -0.002(2)
N4 0.011(2) 0.049(3) 0.044(3) -0.005(2) -0.005(2) 0.004(2)
N5 0.018(2) 0.052(3) 0.034(3) 0.001(2) -0.002(2) 0.006(2)
N6 0.020(2) 0.041(3) 0.039(3) -0.009(2) -0.007(2) 0.010(2)
N7 0.021(2) 0.043(3) 0.036(3) 0.001(2) 0.000(2) -0.001(2)
N8 0.011(2) 0.044(3) 0.031(3) -0.006(2) -0.0102(18) 0.0082(19)
N9 0.016(2) 0.042(3) 0.039(3) -0.008(2) -0.0021(19) 0.007(2)
N10 0.016(2) 0.046(3) 0.025(2) -0.003(2) -0.0083(18) 0.001(2)
C1 0.019(3) 0.030(3) 0.021(3) 0.000(2) -0.001(2) -0.001(2)
C2 0.014(2) 0.031(3) 0.024(3) 0.003(2) -0.004(2) 0.001(2)
C3 0.012(2) 0.046(4) 0.037(3) 0.001(3) -0.005(2) 0.003(2)
C4 0.019(3) 0.038(3) 0.043(4) -0.006(3) -0.006(2) 0.009(2)
C5 0.019(3) 0.037(3) 0.030(3) -0.001(2) 0.001(2) 0.002(2)
C6 0.026(3) 0.039(3) 0.039(3) -0.005(3) -0.006(2) 0.003(3)
C7 0.026(3) 0.035(3) 0.030(3) -0.001(2) -0.008(2) 0.001(2)
C8 0.019(3) 0.044(3) 0.025(3) 0.005(2) -0.005(2) 0.001(2)
C9 0.019(3) 0.060(4) 0.021(3) -0.008(3) -0.005(2) 0.008(3)
C10 0.015(3) 0.047(4) 0.036(3) 0.002(3) -0.009(2) 0.005(2)
C11 0.010(2) 0.059(4) 0.028(3) -0.001(3) -0.005(2) 0.005(2)
C12 0.019(3) 0.036(3) 0.030(3) 0.000(2) -0.008(2) 0.001(2)
C13 0.014(2) 0.037(3) 0.025(3) 0.000(2) -0.003(2) -0.001(2)
C14 0.007(2) 0.042(3) 0.036(3) -0.009(3) -0.002(2) 0.004(2)
C15 0.021(3) 0.034(3) 0.049(4) -0.002(3) -0.009(3) 0.004(2)
C16 0.026(3) 0.062(4) 0.049(4) 0.002(3) -0.010(3) 0.011(3)
C17 0.030(3) 0.058(4) 0.032(3) 0.004(3) -0.005(3) 0.012(3)
C18 0.016(3) 0.032(3) 0.050(4) -0.002(3) -0.012(2) 0.002(2)
C19 0.010(3) 0.050(4) 0.087(6) 0.009(4) -0.005(3) 0.008(3)
C20 0.021(3) 0.038(3) 0.053(4) 0.004(3) 0.003(3) -0.002(2)
C21 0.065(6) 0.085(6) 0.078(6) 0.026(5) 0.023(5) 0.018(5)
C22 0.049(5) 0.062(5) 0.110(7) 0.018(5) -0.027(5) 0.009(4)
C23 0.018(3) 0.117(7) 0.079(6) 0.011(5) 0.001(4) 0.006(4)
C24 0.014(3) 0.048(4) 0.059(4) 0.007(3) -0.004(3) 0.002(3)
C25 0.032(3) 0.042(4) 0.048(4) 0.005(3) -0.012(3) 0.005(3)
C26 0.032(4) 0.036(4) 0.086(6) 0.000(4) -0.012(4) 0.008(3)
C27 0.037(4) 0.041(4) 0.079(6) -0.015(4) -0.006(4) 0.013(3)
C28 0.031(4) 0.052(4) 0.081(6) -0.013(4) 0.018(4) 0.004(3)
C29 0.025(3) 0.052(4) 0.060(5) -0.002(3) 0.003(3) 0.002(3)
C30 0.079(7) 0.059(5) 0.128(9) 0.012(6) -0.050(6) 0.022(5)
C31 0.097(8) 0.034(5) 0.147(10) -0.018(5) -0.033(7) 0.005(5)
C32 0.075(6) 0.082(6) 0.060(5) -0.015(5) 0.026(5) -0.003(5)
C33 0.024(3) 0.050(4) 0.034(3) -0.008(3) -0.003(2) -0.002(3)
C34 0.028(3) 0.044(4) 0.039(3) -0.007(3) -0.003(3) 0.003(3)
C35 0.040(4) 0.034(4) 0.063(5) -0.002(3) 0.003(3) -0.003(3)
C36 0.039(4) 0.049(4) 0.058(5) -0.015(3) -0.006(3) 0.015(3)
C37 0.045(4) 0.065(5) 0.041(4) -0.011(3) 0.001(3) 0.014(4)
C38 0.037(4) 0.079(5) 0.049(4) -0.005(4) 0.003(3) 0.010(4)
C39 0.082(6) 0.046(4) 0.040(4) 0.008(3) 0.021(4) 0.020(4)
C40 0.212(16) 0.186(13) 0.036(5) -0.017(7) 0.011(7) 0.082(11)
C41 0.033(3) 0.036(3) 0.031(3) -0.007(3) 0.000(2) 0.003(3)
C42 0.041(4) 0.054(4) 0.043(4) -0.016(3) -0.004(3) 0.001(3)
C43 0.038(4) 0.048(4) 0.051(4) -0.006(3) -0.010(3) -0.007(3)
C44 0.032(3) 0.059(4) 0.038(4) -0.001(3) -0.010(3) 0.012(3)
C45 0.022(3) 0.050(4) 0.030(3) 0.001(3) 0.003(2) 0.009(3)
C46 0.023(3) 0.051(4) 0.037(3) -0.003(3) -0.003(2) 0.000(3)
C47 0.120(9) 0.043(5) 0.086(7) -0.002(4) -0.026(6) -0.013(5)
C48 0.064(5) 0.100(7) 0.053(5) -0.022(5) -0.013(4) 0.032(5)
C49 0.040(4) 0.046(4) 0.069(5) 0.016(4) 0.009(3) 0.012(3)
C50 0.011(2) 0.050(4) 0.039(3) -0.001(3) 0.001(2) 0.009(2)
C51 0.015(3) 0.047(4) 0.033(3) 0.001(3) -0.003(2) 0.007(2)
C52 0.017(3) 0.047(4) 0.028(3) -0.007(3) -0.006(2) -0.003(2)
C53 0.021(3) 0.065(4) 0.022(3) 0.000(3) -0.011(2) 0.006(3)
C54 0.030(3) 0.043(4) 0.040(4) 0.005(3) 0.000(3) 0.006(3)
C55 0.015(3) 0.046(4) 0.036(3) -0.007(3) -0.005(2) 0.004(2)
C56 0.032(4) 0.060(5) 0.087(6) 0.010(4) 0.000(4) -0.012(3)
C57 0.030(4) 0.077(5) 0.072(5) -0.011(4) -0.013(3) 0.024(4)
C58 0.051(4) 0.044(4) 0.059(5) 0.000(3) 0.002(3) -0.002(3)
C59 0.012(3) 0.043(4) 0.047(4) -0.003(3) -0.002(2) 0.009(2)
C60 0.015(3) 0.041(4) 0.044(4) 0.000(3) -0.006(2) -0.002(2)
C61 0.014(3) 0.053(4) 0.033(3) -0.004(3) -0.004(2) 0.010(3)
C62 0.032(3) 0.039(3) 0.033(3) 0.000(3) 0.000(3) 0.012(3)
C63 0.017(3) 0.046(4) 0.034(3) -0.003(3) -0.001(2) -0.001(2)
C64 0.015(3) 0.044(4) 0.056(4) 0.000(3) 0.000(3) 0.002(3)
C65 0.020(3) 0.059(5) 0.117(7) 0.000(5) -0.028(4) 0.001(3)
C66 0.059(5) 0.061(5) 0.055(5) 0.021(4) 0.009(4) 0.007(4)
C67 0.012(3) 0.059(5) 0.101(6) -0.006(4) -0.007(3) 0.001(3)
C68 0.022(3) 0.051(4) 0.023(3) -0.002(2) -0.003(2) 0.010(3)
C69 0.019(3) 0.042(3) 0.020(3) 0.001(2) -0.004(2) 0.010(2)
C70 0.014(3) 0.052(4) 0.036(3) 0.004(3) -0.004(2) 0.001(2)
C71 0.019(3) 0.031(3) 0.049(4) -0.006(3) -0.001(2) -0.001(2)
C72 0.031(3) 0.041(3) 0.034(3) 0.001(3) -0.003(3) 0.003(3)
C73 0.024(3) 0.048(4) 0.034(3) -0.007(3) -0.003(2) 0.005(3)
C74 0.020(3) 0.051(4) 0.034(3) 0.004(3) 0.000(2) 0.005(3)
C75 0.017(3) 0.047(4) 0.026(3) 0.000(3) 0.000(2) 0.004(2)
C76 0.025(3) 0.065(4) 0.045(4) -0.014(3) -0.013(3) 0.013(3)
C77 0.020(3) 0.088(5) 0.029(3) -0.016(3) -0.007(2) 0.013(3)
C78 0.020(3) 0.066(4) 0.038(3) -0.011(3) -0.010(2) 0.012(3)
C79 0.017(3) 0.055(4) 0.048(4) -0.006(3) -0.002(3) 0.009(3)
C80 0.016(3) 0.058(4) 0.026(3) 0.000(3) -0.004(2) 0.008(3)
C81 0.012(2) 0.039(3) 0.030(3) -0.006(2) -0.005(2) 0.005(2)
C82 0.027(3) 0.039(3) 0.040(3) -0.002(3) 0.005(3) 0.001(3)
C83 0.041(4) 0.050(4) 0.072(5) 0.009(4) 0.008(4) 0.004(3)
C84 0.034(4) 0.041(4) 0.066(5) -0.002(3) 0.005(3) 0.011(3)
C85 0.033(3) 0.062(4) 0.029(3) 0.013(3) -0.004(3) 0.013(3)
C86 0.030(4) 0.080(5) 0.059(5) -0.019(4) -0.020(3) 0.023(4)
C87 0.085(6) 0.098(6) 0.024(3) 0.003(4) -0.019(3) 0.049(5)
C88 0.027(4) 0.098(7) 0.124(8) -0.026(6) -0.016(4) 0.029(4)
C89 0.029(4) 0.086(6) 0.083(6) -0.027(5) -0.027(4) 0.024(4)
C90 0.059(6) 0.095(7) 0.146(10) -0.017(7) 0.042(6) 0.030(5)
C92 0.011(2) 0.038(3) 0.031(3) 0.007(2) -0.002(2) 0.000(2)
C91 0.019(3) 0.042(3) 0.016(3) -0.001(2) -0.006(2) 0.003(2)

loop_
_geom_bond_atom_site_label_1
_geom_bond_atom_site_label_2
_geom_bond_distance
_geom_bond_site_symmetry_2
_geom_bond_publ_flag
Cu1 N1 1.926(5) . ?
Cu1 N5 1.930(5) . ?
Cu1 N3 1.933(5) . ?
Cu1 N7 1.937(5) . ?
Cu2 O21 1.899(4) . ?
Cu2 O22 1.904(4) . ?
Cu2 N10 1.948(5) . ?
Cu2 N9 1.973(5) . ?
O3 C17 1.368(8) . ?
O3 C21 1.438(10) . ?
O4 C18 1.391(7) . ?
O4 C22 1.418(8) . ?
O5 C19 1.386(7) . ?
O5 C23 1.395(9) . ?
O6 C26 1.380(8) . ?
O6 C30 1.426(11) . ?
O7 C27 1.383(8) . ?
O7 C31 1.412(10) . ?
O8 C28 1.354(9) . ?
O8 C32 1.433(10) . ?
O9 C35 1.366(8) . ?
O9 C39 1.435(8) . ?
O10 C36 1.398(8) . ?
O10 C90 1.432(10) . ?
O11 C37 1.347(8) . ?
O11 C40 1.371(12) . ?
O12 C43 1.364(7) . ?
O12 C47 1.451(9) . ?
O13 C44 1.389(7) . ?
O13 C48 1.410(9) . ?
O14 C45 1.347(7) . ?
O14 C49 1.438(8) . ?
O15 C52 1.361(7) . ?
O15 C56 1.435(8) . ?
O16 C53 1.384(6) . ?
O16 C57 1.454(7) . ?
O17 C54 1.363(7) . ?
O17 C58 1.400(8) . ?
O18 C61 1.372(6) . ?
O18 C65 1.384(7) . ?
O19 C62 1.368(7) . ?
O19 C66 1.426(8) . ?
O20 C63 1.352(7) . ?
O20 C67 1.424(7) . ?
O21 C74 1.300(7) . ?
O22 C75 1.318(6) . ?
N1 C13 1.364(7) . ?
N1 C1 1.367(6) . ?
N2 C2 1.302(7) . ?
N2 C1 1.351(6) . ?
N3 C92 1.338(7) . ?
N3 C2 1.382(6) . ?
N4 C92 1.322(7) . ?
N4 C5 1.337(7) . ?
N5 C8 1.360(7) . ?
N5 C5 1.361(7) . ?
N6 C9 1.318(7) . ?
N6 C8 1.336(7) . ?
N7 C12 1.339(7) . ?
N7 C9 1.369(7) . ?
N8 C12 1.310(7) . ?
N8 C13 1.345(6) . ?
N9 C68 1.298(7) . ?
N9 C14 1.365(7) . ?
N10 C81 1.315(6) . ?
N10 C91 1.373(6) . ?
C1 C91 1.437(7) . ?
C2 C3 1.454(7) . ?
C3 C4 1.349(8) . ?
C3 C15 1.477(7) . ?
C4 C24 1.479(8) . ?
C4 C92 1.498(7) . ?
C5 C6 1.444(8) . ?
C6 C7 1.394(8) . ?
C6 C33 1.481(8) . ?
C7 C8 1.438(8) . ?
C7 C41 1.480(8) . ?
C9 C10 1.476(8) . ?
C10 C11 1.390(8) . ?
C10 C50 1.465(7) . ?
C11 C59 1.441(8) . ?
C11 C12 1.483(7) . ?
C13 C14 1.433(7) . ?
C14 C91 1.397(7) . ?
C15 C20 1.365(8) . ?
C15 C16 1.396(9) . ?
C16 C17 1.377(8) . ?
C17 C18 1.405(8) . ?
C18 C19 1.372(10) . ?
C19 C20 1.373(8) . ?
C24 C29 1.358(9) . ?
C24 C25 1.389(8) . ?
C25 C26 1.401(9) . ?
C26 C27 1.363(11) . ?
C27 C28 1.383(10) . ?
C28 C29 1.384(9) . ?
C33 C34 1.385(8) . ?
C33 C38 1.394(9) . ?
C34 C35 1.367(8) . ?
C35 C36 1.380(10) . ?
C36 C37 1.397(10) . ?
C37 C38 1.393(10) . ?
C41 C46 1.382(8) . ?
C41 C42 1.385(8) . ?
C42 C43 1.357(9) . ?
C43 C44 1.408(9) . ?
C44 C45 1.377(9) . ?
C45 C46 1.384(8) . ?
C50 C55 1.384(8) . ?
C50 C51 1.403(8) . ?
C51 C52 1.404(7) . ?
C52 C53 1.383(8) . ?
C53 C54 1.396(8) . ?
C54 C55 1.379(8) . ?
C59 C60 1.403(7) . ?
C59 C64 1.404(8) . ?
C60 C61 1.369(8) . ?
C61 C62 1.376(8) . ?
C62 C63 1.422(8) . ?
C63 C64 1.372(8) . ?
C68 C69 1.403(8) . ?
C69 C74 1.433(8) . ?
C69 C70 1.444(7) . ?
C70 C71 1.357(8) . ?
C71 C72 1.435(8) . ?
C71 C82 1.522(8) . ?
C72 C73 1.374(8) . ?
C73 C74 1.409(8) . ?
C75 C80 1.388(8) . ?
C75 C76 1.432(8) . ?
C76 C77 1.339(8) . ?
C77 C78 1.412(9) . ?
C78 C79 1.372(8) . ?
C78 C86 1.531(8) . ?
C79 C80 1.434(8) . ?
C80 C81 1.401(7) . ?
C82 C85 1.512(8) . ?
C82 C84 1.524(8) . ?
C82 C83 1.525(9) . ?
C86 C89 1.513(10) . ?
C86 C87 1.522(10) . ?
C86 C88 1.577(11) . ?
